data_2007487
loop_
_publ_author_name
'Lim, Hock Chuan'
'Ng, Seik Weng'

_publ_section_title
;
 Di-\m-chloro-bis[chlorodimethyl(3-methyl-4-nitropyridine
 <i>N</i>-oxide-<i>O</i>)tin]
;
_journal_issue 7
_journal_name_full 'Acta Crystallographica Section C'
_journal_page_first 939
_journal_page_last 941
_journal_paper_doi 10.1107/S0108270198001735
_journal_volume 54
_journal_year 1998
_chemical_formula_iupac '[Sn Cl2 (CH3)2 (C6 H6 N2 O3)]'
_chemical_formula_moiety 'C8 H12 Cl2 N2 O3 Sn'
_chemical_formula_sum 'C8 H12 Cl2 N2 O3 Sn'
_chemical_formula_weight 373.78
_chemical_name_systematic
;
 Bis(dichlorodimethyltin^.^3-methyl-4-nitropyridine N-oxide)
;
_space_group_IT_number 14
_symmetry_cell_setting monoclinic
_symmetry_space_group_name_Hall '-P 2yn'
_symmetry_space_group_name_H-M 'P 1 21/n 1'
_audit_creation_method SHELXL
_cell_angle_alpha 90.00
_cell_angle_beta 105.558(5)
_cell_angle_gamma 90.00
_cell_formula_units_Z 4
_cell_length_a 9.9216(6)
_cell_length_b 11.2148(6)
_cell_length_c 12.1991(7)
_cell_measurement_reflns_used 25
_cell_measurement_temperature 298(2)
_cell_measurement_theta_max 13.0
_cell_measurement_theta_min 12.0
_cell_volume 1307.64(13)
_computing_cell_refinement 'CELDIM (Enraf Nonius, 1988)'
_computing_data_collection 'CAD-4/PC (Kretschmar, 1994)'
_computing_data_reduction 'XCAD-4 (Harms, 1997)'
_computing_molecular_graphics 'ORTEPII (Johnson, 1976)'
_computing_publication_material SHELXL93
_computing_structure_refinement 'SHELXL93 (Sheldrick, 1993)'
_computing_structure_solution 'SHELXS86 (Sheldrick, 1990)'
_diffrn_ambient_temperature 298(2)
_diffrn_measurement_device 'Enraf-Nonius CAD-4 diffractometer'
_diffrn_measurement_method \w-scan
_diffrn_radiation_monochromator graphite
_diffrn_radiation_source 'fine-focus sealed tube'
_diffrn_radiation_type MoK\a
_diffrn_radiation_wavelength 0.71073
_diffrn_reflns_av_R_equivalents 0.0229
_diffrn_reflns_av_sigmaI/netI 0.0274
_diffrn_reflns_limit_h_max 13
_diffrn_reflns_limit_h_min -13
_diffrn_reflns_limit_k_max 15
_diffrn_reflns_limit_k_min 0
_diffrn_reflns_limit_l_max 17
_diffrn_reflns_limit_l_min -17
_diffrn_reflns_number 7991
_diffrn_reflns_theta_max 29.97
_diffrn_reflns_theta_min 2.36
_diffrn_standards_decay_% 20
_diffrn_standards_interval_time 60
_diffrn_standards_number 3
_exptl_absorpt_coefficient_mu 2.356
_exptl_absorpt_correction_T_max 0.502
_exptl_absorpt_correction_T_min 0.349
_exptl_absorpt_correction_type '\y scans (North et al., 1968)'
_exptl_crystal_colour Yellow
_exptl_crystal_density_diffrn 1.899
_exptl_crystal_density_meas ?
_exptl_crystal_description 'Irregular block'
_exptl_crystal_F_000 728
_exptl_crystal_size_max 0.36
_exptl_crystal_size_mid 0.32
_exptl_crystal_size_min 0.28
_refine_diff_density_max 0.404
_refine_diff_density_min -0.722
_refine_ls_extinction_method none
_refine_ls_goodness_of_fit_all 1.009
_refine_ls_goodness_of_fit_obs 1.045
_refine_ls_hydrogen_treatment 'H atoms located and refined.'
_refine_ls_matrix_type full
_refine_ls_number_parameters 193
_refine_ls_number_reflns 3800
_refine_ls_number_restraints 0
_refine_ls_restrained_S_all 1.009
_refine_ls_restrained_S_obs 1.045
_refine_ls_R_factor_all 0.0381
_refine_ls_R_factor_obs .0255
_refine_ls_shift/esd_max -0.001
_refine_ls_shift/esd_mean 0.000
_refine_ls_structure_factor_coef Fsqd
_refine_ls_weighting_details 'w = 1/[\s^2^(Fo^2^)+(0.0340P)^2^] where P=(Fo^2^+2Fc^2^)/3'
_refine_ls_weighting_scheme calc
_refine_ls_wR_factor_all 0.0633
_refine_ls_wR_factor_obs .0585
_reflns_number_observed 3056
_reflns_number_total 3800
_reflns_observed_criterion >2sigma(I)
_cod_data_source_file sk1174.cif
_cod_data_source_block sk1174
_cod_depositor_comments
;
The following automatic conversions were performed:
'_symmetry_cell_setting' value 'Monoclinic' changed to 'monoclinic'
according to '/home/saulius/struct/CIF-dictionaries/cif_core.dic'
dictionary named 'cif_core.dic' version 2.4.1 from 2010-06-29.

Automatic conversion script
Id: cif_fix_enum 1527 2010-12-29 10:47:43Z saulius 

The following automatic conversions were performed:

'_exptl_crystal_density_meas' value 'Not measured' was changed to '?'
- the value is perceived as not measured.

Automatic conversion script
Id: cif_fix_values 3008 2015-01-20 13:52:24Z robertas 

The following automatic conversions were performed:

'_refine_ls_weighting_scheme' value 'calc w =
1/[\s^2^(Fo^2^)+(0.0340P)^2^] where P=(Fo^2^+2Fc^2^)/3' was changed
to 'calc'. New tag '_refine_ls_weighting_details' was created. The
value of the new tag was set to 'w = 1/[\s^2^(Fo^2^)+(0.0340P)^2^]
where P=(Fo^2^+2Fc^2^)/3'.

Automatic conversion script
Id: cif_fix_values 3143 2015-03-26 13:38:13Z robertas 

2017-06-17
Z value and formula fixed to values more according to usual
chemical conventions.                 miguel
;
_cod_original_formula_sum 'C16 H24 Cl4 N4 O6 Sn2'
_cod_original_formula_weight 747.57
_cod_original_formula_moiety 'C16 H24 Cl4 N4 O6 Sn2'
_cod_original_formula_iupac '[Sn2 Cl4 (CH3)4 (C6 H6 N2 O3)2]'
_cod_original_formula_units_Z 2
_cod_original_cell_volume 1307.60(10)
_cod_original_sg_symbol_H-M 'P 21/n'
_cod_database_code 2007487

loop_
_symmetry_equiv_pos_as_xyz
'x, y, z'
'-x+1/2, y+1/2, -z+1/2'
'-x, -y, -z'
'x-1/2, -y-1/2, z-1/2'

loop_
_atom_site_aniso_label
_atom_site_aniso_U_11
_atom_site_aniso_U_22
_atom_site_aniso_U_33
_atom_site_aniso_U_12
_atom_site_aniso_U_13
_atom_site_aniso_U_23
Sn1 .03675(9) .03569(9) .02988(8) -.00057(7) .00550(6) .00140(7)
Cl1 .0506(4) .0685(5) .0506(3) -.0165(3) .0149(3) .0072(3)
Cl2 .0692(5) .0642(5) .0712(5) -.0155(4) .0337(4) -.0319(4)
O1 .0560(10) .0300(10) .0600(10) .0010(10) .0240(10) .0070(10)
O2 .092(2) .0370(10) .0710(10) -.0080(10) .0150(10) -.0140(10)
O3 .0660(10) .0560(10) .0600(10) -.0110(10) .0120(10) .019(10)
N1 .0380(10) .0310(10) .0390(10) .0010(10) .0140(10) .0040(10)
N2 .0390(10) .0360(10) .0490(10) .0010(10) .0060(10) .0050(10)
C1 .048(2) .076(2) .0400(10) .003(2) .0010(10) .016(2)
C2 .045(2) .037(2) .069(2) .0000(10) -.001(2) .0100(10)
C3 .0390(10) .0370(10) .0320(10) -.0010(10) .0090(10) -.0040(10)
C4 .0330(10) .0370(10) .0320(10) .0050(10) .0100(10) .0020(10)
C5 .0310(10) .0310(10) .0370(10) .0030(10) .0100(10) .0020(10)
C6 .0390(10) .0400(10) .0320(10) -.0040(10) .0070(10) -.0020(10)
C7 .0400(10) .0430(10) .0320(10) .0010(10) .0080(10) .0060(10)
C8 .052(2) .053(2) .0320(10) .0030(10) .0070(10) .0050(10)

loop_
_atom_site_label
_atom_site_fract_x
_atom_site_fract_y
_atom_site_fract_z
_atom_site_U_iso_or_equiv
_atom_site_thermal_displace_type
_atom_site_calc_flag
_atom_site_refinement_flags
_atom_site_occupancy
_atom_site_disorder_group
_atom_site_type_symbol
Sn1 .10399(2) .20209(2) .054680(10) .03477(6) Uani d . 1 . Sn
Cl1 -.05870(7) .08596(7) .13581(6) .0563(2) Uani d . 1 . Cl
Cl2 .10688(9) .36362(8) .17906(7) .0653(2) Uani d . 1 . Cl
O1 .2840(2) .3110(2) .0005(2) .0465(4) Uani d . 1 . O
O2 .4092(3) .8478(2) .0174(2) .0675(6) Uani d . 1 . O
O3 .3957(2) .8133(2) -.1580(2) .0612(6) Uani d . 1 . O
N1 .2954(2) .4273(2) -.0137(2) .0356(4) Uani d . 1 . N
N2 .3842(2) .7840(2) -.0646(2) .0422(5) Uani d . 1 . N
C1 -.0393(4) .2486(4) -.1004(3) .0567(8) Uani d . 1 . C
C2 .2726(3) .0857(3) .1111(3) .0535(8) Uani d . 1 . C
C3 .2482(2) .4735(2) -.1191(2) .0359(5) Uani d . 1 . C
C4 .2707(2) .5913(2) -.1430(2) .0335(5) Uani d . 1 . C
C5 .3430(2) .6593(2) -.0511(2) .0327(4) Uani d . 1 . C
C6 .3841(3) .6138(2) .0583(2) .0373(5) Uani d . 1 . C
C7 .3600(3) .4962(2) .0759(2) .0386(5) Uani d . 1 . C
C8 .2134(3) .6317(3) -.2642(2) .0462(6) Uani d . 1 . C
H1a -.117(4) .224(4) -.099(4) .080(10) Uiso d . 1 . H
H1b .001(5) .224(4) -.150(4) .11(2) Uiso d . 1 . H
H1c -.019(6) .315(5) -.122(5) .13(2) Uiso d . 1 . H
H2a .241(4) .012(4) .103(3) .100(10) Uiso d . 1 . H
H2b .321(5) .113(4) .160(4) .10(2) Uiso d . 1 . H
H2c .341(6) .090(5) .072(5) .13(2) Uiso d . 1 . H
H3 .206(3) .421(2) -.173(2) .044(7) Uiso d . 1 . H
H6 .429(3) .664(3) .116(3) .061(9) Uiso d . 1 . H
H7 .378(3) .456(3) .143(3) .052(8) Uiso d . 1 . H
H8a .175(4) .702(3) -.268(3) .070(10) Uiso d . 1 . H
H8b .141(4) .571(3) -.309(3) .070(10) Uiso d . 1 . H
H8c .282(3) .635(3) -.299(3) .060(10) Uiso d . 1 . H

loop_
_atom_type_symbol
_atom_type_description
_atom_type_scat_dispersion_real
_atom_type_scat_dispersion_imag
_atom_type_scat_source
C C 0.0033 0.0016 'International Tables Vol C Tables 4.2.6.8 and 6.1.1.4'
H H 0.0000 0.0000 'International Tables Vol C Tables 4.2.6.8 and 6.1.1.4'
N N 0.0061 0.0033 'International Tables Vol C Tables 4.2.6.8 and 6.1.1.4'
O O 0.0106 0.0060 'International Tables Vol C Tables 4.2.6.8 and 6.1.1.4'
Cl Cl 0.1484 0.1585 'International Tables Vol C Tables 4.2.6.8 and 6.1.1.4'
Sn Sn -0.6537 1.4246 'International Tables Vol C Tables 4.2.6.8 and 6.1.1.4'

loop_
_geom_angle_atom_site_label_1
_geom_angle_atom_site_label_2
_geom_angle_atom_site_label_3
_geom_angle_site_symmetry_1
_geom_angle_site_symmetry_3
_geom_angle
_geom_angle_publ_flag
C1 Sn1 C2 . . 137.7(2) yes
C1 Sn1 O1 . . 90.00(10) yes
C1 Sn1 Cl1 . . 97.70(10) yes
C1 Sn1 Cl1 . 3 74.30(10) yes
C1 Sn1 Cl2 . . 106.10(10) yes
C2 Sn1 O1 . . 79.60(10) yes
C2 Sn1 Cl1 . . 95.20(10) yes
C2 Sn1 Cl1 . 3 68.60(10) yes
C2 Sn1 Cl2 . . 113.40(10) yes
O1 Sn1 Cl1 . . 172.27(5) yes
O1 Sn1 Cl1 . 3 103.36(5) yes
O1 Sn1 Cl2 . . 84.52(5) yes
Cl1 Sn1 Cl2 . . 92.50(3) yes
Cl1 Sn1 Cl1 . 3 79.68(2) yes
Cl1 Sn1 Cl2 3 . 172.12(2) yes
N1 O1 Sn1 . . 129.3(2) ?
O1 N1 C3 . . 118.9(2) ?
O1 N1 C7 . . 119.7(2) ?
C3 N1 C7 . . 121.3(2) ?
O2 N2 O3 . . 124.5(2) ?
O2 N2 C5 . . 118.2(2) ?
O3 N2 C5 . . 117.2(2) ?
N1 C3 C4 . . 122.2(2) ?
C3 C4 C5 . . 115.7(2) ?
C3 C4 C8 . . 117.0(2) ?
C5 C4 C8 . . 127.3(2) ?
C6 C5 C4 . . 122.1(2) ?
C6 C5 N2 . . 116.0(2) ?
C4 C5 N2 . . 121.9(2) ?
C7 C6 C5 . . 119.3(2) ?
N1 C7 C6 . . 119.3(2) ?

loop_
_geom_bond_atom_site_label_1
_geom_bond_atom_site_label_2
_geom_bond_site_symmetry_2
_geom_bond_distance
_geom_bond_publ_flag
Sn1 C1 . 2.105(3) yes
Sn1 C2 . 2.088(3) yes
Sn1 O1 . 2.399(2) yes
Sn1 Cl1 . 2.4774(7) yes
Sn1 Cl1 3 3.9341(8) yes
Sn1 Cl2 . 2.3583(7) yes
O1 N1 . 1.324(2) ?
O2 N2 . 1.201(3) ?
O3 N2 . 1.220(3) ?
N1 C3 . 1.349(3) ?
N1 C7 . 1.352(3) ?
N2 C5 . 1.478(3) ?
C3 C4 . 1.384(3) ?
C4 C5 . 1.387(3) ?
C4 C8 . 1.504(3) ?
C5 C6 . 1.383(3) ?
C6 C7 . 1.368(4) ?
